data_1100197
loop_
_publ_author_name
U.Muller
K.Dehnicke
R.Hillwig
K.Harms
J.Pebler
A.Pilz

_journal_name_full 'Private Communication'
_journal_year 2000
_chemical_formula_moiety
;
C6 H18 Br1 N1 Sb2
;
_chemical_formula_sum 'C6 H18 Br N Sb2'
_chemical_name_systematic
;
Bromo(trimethyl)stibinimino-trimethylstibine
;
_space_group_IT_number 14
_symmetry_cell_setting monoclinic
_symmetry_space_group_name_Hall '-P 2yn'
_symmetry_space_group_name_H-M 'P 1 21/n 1'
_cell_angle_alpha 90
_cell_angle_beta 93.90(3)
_cell_angle_gamma 90
_cell_formula_units_Z 4
_cell_length_a 7.163(2)
_cell_length_b 17.466(6)
_cell_length_c 10.565(3)
_cell_volume 1318.715
_diffrn_ambient_temperature 197
_exptl_crystal_density_diffrn 2.154
_refine_ls_R_factor_gt 6.46
_refine_ls_wR_factor_gt 6.46
_cod_original_sg_symbol_H-M 'P 21/n'
_cod_original_formula_sum 'C6 H18 Br1 N1 Sb2'
_cod_database_code 1100197

loop_
_symmetry_equiv_pos_site_id
_symmetry_equiv_pos_as_xyz
1 x,y,z
2 1/2+x,1/2-y,1/2+z
3 -x,-y,-z
4 -1/2-x,-1/2+y,-1/2-z

loop_
_atom_site_label
_atom_site_type_symbol
_atom_site_fract_x
_atom_site_fract_y
_atom_site_fract_z
Sb1 Sb 0.16542(11) 0.05777(5) 0.23937(8)
Sb2 Sb -0.16770(12) 0.22640(5) 0.29349(8)
Br1 Br -0.5143(2) 0.28929(9) 0.38271(14)
N1 N 0.0983(13) 0.1756(6) 0.2188(9)
C1 C 0.3780(22) 0.0564(12) 0.3866(14)
H1 H 0.4689(22) 0.0181(12) 0.3693(14)
H2 H 0.3247(22) 0.0449(12) 0.4654(14)
H3 H 0.4375(22) 0.1057(12) 0.3924(14)
C2 C 0.2494(23) 0.023(1) 0.0594(14)
H4 H 0.1610(23) 0.0415(10) -0.0058(14)
H5 H 0.2544(23) -0.0319(10) 0.0560(14)
H6 H 0.3710(23) 0.0436(10) 0.0467(14)
C3 C -0.0776(20) -0.0020(8) 0.2922(15)
H7 H -0.1663(20) -0.0057(8) 0.2202(15)
H8 H -0.1329(20) 0.0254(8) 0.3591(15)
H9 H -0.0429(20) -0.0524(8) 0.3211(15)
C4 C -0.1181(20) 0.1747(8) 0.4779(11)
H10 H -0.1233(20) 0.2134(8) 0.5422(11)
H11 H 0.0031(20) 0.1511(8) 0.4840(11)
H12 H -0.2122(20) 0.1367(8) 0.4897(11)
C5 C -0.3366(17) 0.1720(8) 0.1513(12)
H13 H -0.4629(17) 0.1902(8) 0.1532(12)
H14 H -0.3339(17) 0.1177(8) 0.1653(12)
H15 H -0.2907(17) 0.1831(8) 0.0700(12)
C6 C -0.0694(21) 0.3396(8) 0.2654(17)
H16 H 0.0537(21) 0.3376(8) 0.2348(17)
H17 H -0.0649(21) 0.3669(8) 0.3444(17)
H18 H -0.1526(21) 0.3653(8) 0.2043(17)

loop_
_atom_type_symbol
_atom_type_radius_bond
C 0.68
H 0.23
Br 1.21
N 0.68
Sb 1.46
